data_2218772
loop_
_publ_author_name
'Datta, Mrityunjoy'
'Buglass, Alan J.'
'Hong, Chang Seop'
'Lim, Jeon Hak'

_publ_section_title
;
 <i>N</i>,<i>N</i>-Dibenzylmethanesulfonamide
;
_journal_coeditor_code NG2454
_journal_issue 7
_journal_name_full 'Acta Crystallographica Section E'
_journal_page_first o1235
_journal_paper_doi 10.1107/S1600536808015055
_journal_volume 64
_journal_year 2008
_chemical_formula_iupac 'C15 H17 N O2 S'
_chemical_formula_moiety 'C15 H17 N O2 S'
_chemical_formula_sum 'C15 H17 N O2 S'
_chemical_formula_weight 275.36
_chemical_name_systematic
;
<i>N</i>,<i>N</i>-Dibenzylmethanesulfonamide
;
_space_group_IT_number 19
_symmetry_cell_setting orthorhombic
_symmetry_space_group_name_Hall 'P 2ac 2ab'
_symmetry_space_group_name_H-M 'P 21 21 21'
_atom_sites_solution_hydrogens geom
_atom_sites_solution_primary direct
_atom_sites_solution_secondary difmap
_audit_creation_method SHELXL-97
_cell_angle_alpha 90.00
_cell_angle_beta 90.00
_cell_angle_gamma 90.00
_cell_formula_units_Z 4
_cell_length_a 6.09480(10)
_cell_length_b 13.4498(4)
_cell_length_c 17.1293(4)
_cell_measurement_reflns_used 3097
_cell_measurement_temperature 293(2)
_cell_measurement_theta_max 26.247
_cell_measurement_theta_min 2.978
_cell_volume 1404.15(6)
_computing_cell_refinement 'SAINT (Bruker, 2001)'
_computing_data_collection 'APEX2 (Bruker, 2001)'
_computing_data_reduction 'SAINT (Bruker, 2001)'
_computing_molecular_graphics 'ORTEP-3 (Farrugia, 1997)'
_computing_publication_material 'WinGX (Farrugia, 1999)'
_computing_structure_refinement 'SHELXL97 (Sheldrick, 2008)'
_computing_structure_solution 'SHELXTL (Sheldrick, 2008)'
_diffrn_ambient_temperature 293(2)
_diffrn_measured_fraction_theta_full 0.991
_diffrn_measured_fraction_theta_max 0.991
_diffrn_measurement_device_type 'Bruker APEXII'
_diffrn_measurement_method \w
_diffrn_radiation_monochromator graphite
_diffrn_radiation_source 'fine-focus sealed tube'
_diffrn_radiation_type MoK\a
_diffrn_radiation_wavelength 0.71073
_diffrn_reflns_av_R_equivalents 0.0248
_diffrn_reflns_av_sigmaI/netI 0.0325
_diffrn_reflns_limit_h_max 7
_diffrn_reflns_limit_h_min -8
_diffrn_reflns_limit_k_max 15
_diffrn_reflns_limit_k_min -17
_diffrn_reflns_limit_l_max 22
_diffrn_reflns_limit_l_min -18
_diffrn_reflns_number 8426
_diffrn_reflns_theta_full 28.26
_diffrn_reflns_theta_max 28.26
_diffrn_reflns_theta_min 1.93
_diffrn_standards_decay_% 0
_diffrn_standards_interval_count 0
_diffrn_standards_interval_time 0
_diffrn_standards_number 0
_exptl_absorpt_coefficient_mu 0.228
_exptl_absorpt_correction_T_max 0.9820
_exptl_absorpt_correction_T_min 0.9307
_exptl_absorpt_correction_type multi-scan
_exptl_absorpt_process_details '(SADABS; Sheldrick, 1996)'
_exptl_crystal_colour white
_exptl_crystal_density_diffrn 1.303
_exptl_crystal_density_method 'not measured'
_exptl_crystal_description plate
_exptl_crystal_F_000 584
_exptl_crystal_size_max 0.32
_exptl_crystal_size_mid 0.10
_exptl_crystal_size_min 0.08
_refine_diff_density_max 0.137
_refine_diff_density_min -0.293
_refine_ls_abs_structure_details 'Flack (1983), 1428 Friedel pairs'
_refine_ls_abs_structure_Flack 0.01(8)
_refine_ls_extinction_method none
_refine_ls_goodness_of_fit_ref 1.100
_refine_ls_hydrogen_treatment constr
_refine_ls_matrix_type full
_refine_ls_number_parameters 173
_refine_ls_number_reflns 3421
_refine_ls_number_restraints 0
_refine_ls_restrained_S_all 1.100
_refine_ls_R_factor_all 0.0506
_refine_ls_R_factor_gt 0.0360
_refine_ls_shift/su_max 0.001
_refine_ls_shift/su_mean 0.000
_refine_ls_structure_factor_coef Fsqd
_refine_ls_weighting_details 'calc w=1/[\s^2^(Fo^2^)+(0.0517P)^2^] where P=(Fo^2^+2Fc^2^)/3'
_refine_ls_weighting_scheme calc
_refine_ls_wR_factor_gt 0.0890
_refine_ls_wR_factor_ref 0.0950
_reflns_number_gt 2694
_reflns_number_total 3421
_reflns_threshold_expression I>2\s(I)
_cod_data_source_file ng2454.cif
_cod_data_source_block I
_cod_database_code 2218772
_cod_database_fobs_code 2218772

loop_
_symmetry_equiv_pos_as_xyz
'x, y, z'
'-x+1/2, -y, z+1/2'
'-x, y+1/2, -z+1/2'
'x+1/2, -y+1/2, -z'

loop_
_atom_site_type_symbol
_atom_site_label
_atom_site_fract_x
_atom_site_fract_y
_atom_site_fract_z
_atom_site_U_iso_or_equiv
_atom_site_adp_type
_atom_site_calc_flag
_atom_site_refinement_flags
_atom_site_occupancy
C C1 0.6426(3) 0.26792(15) 0.41616(10) 0.0536(4) Uani d . 1
H H1 0.7540 0.2208 0.4192 0.064 Uiso calc R 1
C C2 0.6736(4) 0.36030(17) 0.44782(11) 0.0659(6) Uani d . 1
H H2 0.8057 0.3754 0.4723 0.079 Uiso calc R 1
C C3 0.5109(4) 0.43099(17) 0.44367(11) 0.0697(6) Uani d . 1
H H3 0.5322 0.4935 0.4656 0.084 Uiso calc R 1
C C4 0.3181(4) 0.40880(15) 0.40713(12) 0.0645(6) Uani d . 1
H H4 0.2082 0.4566 0.4036 0.077 Uiso calc R 1
C C5 0.2856(3) 0.31565(14) 0.37533(11) 0.0518(5) Uani d . 1
H H5 0.1535 0.3011 0.3507 0.062 Uiso calc R 1
C C6 0.4471(3) 0.24390(13) 0.37967(9) 0.0437(4) Uani d . 1
C C7 0.4079(3) 0.14042(14) 0.34963(10) 0.0515(5) Uani d . 1
H H7A 0.5423 0.1022 0.3542 0.062 Uiso calc R 1
H H7B 0.2971 0.1084 0.3816 0.062 Uiso calc R 1
C C8 0.3166(3) 0.30315(13) 0.15342(10) 0.0476(4) Uani d . 1
H H8 0.2041 0.2963 0.1897 0.057 Uiso calc R 1
C C9 0.3116(4) 0.38057(14) 0.09996(11) 0.0551(5) Uani d . 1
H H9 0.1967 0.4260 0.1010 0.066 Uiso calc R 1
C C10 0.4744(4) 0.39038(15) 0.04575(11) 0.0614(5) Uani d . 1
H H10 0.4698 0.4422 0.0099 0.074 Uiso calc R 1
C C11 0.6452(4) 0.32373(16) 0.04415(11) 0.0626(5) Uani d . 1
H H11 0.7554 0.3301 0.0069 0.075 Uiso calc R 1
C C12 0.6529(3) 0.24733(14) 0.09789(10) 0.0501(4) Uani d . 1
H H12 0.7698 0.2029 0.0972 0.060 Uiso calc R 1
C C13 0.4884(3) 0.23622(12) 0.15276(9) 0.0381(4) Uani d . 1
C C14 0.5104(3) 0.15067(15) 0.20925(10) 0.0508(4) Uani d . 1
H H14A 0.5184 0.0895 0.1793 0.061 Uiso calc R 1
H H14B 0.6485 0.1579 0.2368 0.061 Uiso calc R 1
N N1 0.3353(2) 0.14007(10) 0.26726(7) 0.0411(3) Uani d . 1
S S1 0.13533(6) 0.06492(3) 0.24587(3) 0.04857(14) Uani d . 1
O O1 -0.0312(2) 0.07909(13) 0.30334(10) 0.0755(4) Uani d . 1
O O2 0.0845(2) 0.08028(11) 0.16558(8) 0.0706(4) Uani d . 1
C C15 0.2358(4) -0.05725(14) 0.25679(12) 0.0625(5) Uani d . 1
H H15A 0.1233 -0.1038 0.2426 0.094 Uiso calc R 1
H H15B 0.2779 -0.0679 0.3101 0.094 Uiso calc R 1
H H15C 0.3610 -0.0665 0.2235 0.094 Uiso calc R 1

loop_
_atom_site_aniso_label
_atom_site_aniso_U_11
_atom_site_aniso_U_22
_atom_site_aniso_U_33
_atom_site_aniso_U_12
_atom_site_aniso_U_13
_atom_site_aniso_U_23
C1 0.0547(10) 0.0613(12) 0.0448(10) 0.0043(11) -0.0069(9) 0.0037(9)
C2 0.0788(14) 0.0725(15) 0.0466(11) -0.0145(13) -0.0131(10) -0.0001(10)
C3 0.1070(17) 0.0532(12) 0.0490(12) -0.0108(15) 0.0061(12) -0.0087(10)
C4 0.0838(15) 0.0532(12) 0.0565(13) 0.0162(12) 0.0131(11) -0.0011(10)
C5 0.0494(9) 0.0554(12) 0.0506(11) 0.0045(9) 0.0012(8) 0.0007(9)
C6 0.0517(9) 0.0427(10) 0.0368(9) -0.0001(8) -0.0009(7) 0.0050(8)
C7 0.0658(11) 0.0457(10) 0.0431(10) 0.0025(9) -0.0100(8) 0.0083(8)
C8 0.0486(9) 0.0484(10) 0.0459(10) 0.0070(8) 0.0010(7) 0.0033(8)
C9 0.0626(12) 0.0447(10) 0.0580(12) 0.0091(9) -0.0101(9) 0.0042(9)
C10 0.0896(14) 0.0486(12) 0.0459(11) -0.0099(11) -0.0092(11) 0.0095(9)
C11 0.0761(12) 0.0645(13) 0.0472(11) -0.0042(12) 0.0139(10) 0.0025(9)
C12 0.0519(10) 0.0506(10) 0.0478(10) 0.0005(10) 0.0077(8) -0.0032(8)
C13 0.0413(7) 0.0378(9) 0.0352(8) -0.0007(7) -0.0025(6) -0.0018(7)
C14 0.0419(9) 0.0528(11) 0.0577(11) 0.0103(8) 0.0060(8) 0.0116(9)
N1 0.0426(7) 0.0420(8) 0.0387(7) 0.0012(6) -0.0023(6) 0.0043(6)
S1 0.0398(2) 0.0481(2) 0.0578(3) 0.00017(19) -0.0094(2) 0.0060(2)
O1 0.0430(7) 0.0847(11) 0.0987(11) 0.0038(8) 0.0144(7) 0.0118(9)
O2 0.0796(9) 0.0658(9) 0.0665(9) -0.0051(8) -0.0352(7) 0.0106(7)
C15 0.0804(12) 0.0414(10) 0.0655(13) -0.0019(10) -0.0118(11) 0.0052(10)

loop_
_atom_type_symbol
_atom_type_description
_atom_type_scat_dispersion_real
_atom_type_scat_dispersion_imag
_atom_type_scat_source
C C 0.0033 0.0016 'International Tables Vol C Tables 4.2.6.8 and 6.1.1.4'
H H 0.0000 0.0000 'International Tables Vol C Tables 4.2.6.8 and 6.1.1.4'
N N 0.0061 0.0033 'International Tables Vol C Tables 4.2.6.8 and 6.1.1.4'
O O 0.0106 0.0060 'International Tables Vol C Tables 4.2.6.8 and 6.1.1.4'
S S 0.1246 0.1234 'International Tables Vol C Tables 4.2.6.8 and 6.1.1.4'

loop_
_geom_angle_atom_site_label_1
_geom_angle_atom_site_label_2
_geom_angle_atom_site_label_3
_geom_angle
C2 C1 C6 120.7(2)
C2 C1 H1 119.7
C6 C1 H1 119.7
C1 C2 C3 120.5(2)
C1 C2 H2 119.8
C3 C2 H2 119.8
C4 C3 C2 119.6(2)
C4 C3 H3 120.2
C2 C3 H3 120.2
C3 C4 C5 120.2(2)
C3 C4 H4 119.9
C5 C4 H4 119.9
C6 C5 C4 120.7(2)
C6 C5 H5 119.6
C4 C5 H5 119.6
C5 C6 C1 118.34(17)
C5 C6 C7 121.06(16)
C1 C6 C7 120.50(16)
N1 C7 C6 112.15(14)
N1 C7 H7A 109.2
C6 C7 H7A 109.2
N1 C7 H7B 109.2
C6 C7 H7B 109.2
H7A C7 H7B 107.9
C13 C8 C9 120.04(17)
C13 C8 H8 120.0
C9 C8 H8 120.0
C10 C9 C8 120.37(19)
C10 C9 H9 119.8
C8 C9 H9 119.8
C9 C10 C11 120.07(18)
C9 C10 H10 120.0
C11 C10 H10 120.0
C10 C11 C12 119.9(2)
C10 C11 H11 120.1
C12 C11 H11 120.1
C11 C12 C13 120.61(19)
C11 C12 H12 119.7
C13 C12 H12 119.7
C8 C13 C12 119.02(15)
C8 C13 C14 124.00(15)
C12 C13 C14 116.98(15)
N1 C14 C13 116.36(14)
N1 C14 H14A 108.2
C13 C14 H14A 108.2
N1 C14 H14B 108.2
C13 C14 H14B 108.2
H14A C14 H14B 107.4
C14 N1 C7 115.38(14)
C14 N1 S1 116.99(12)
C7 N1 S1 116.21(11)
O2 S1 O1 119.46(10)
O2 S1 N1 106.89(8)
O1 S1 N1 107.15(8)
O2 S1 C15 108.24(10)
O1 S1 C15 107.36(10)
N1 S1 C15 107.16(9)
S1 C15 H15A 109.5
S1 C15 H15B 109.5
H15A C15 H15B 109.5
S1 C15 H15C 109.5
H15A C15 H15C 109.5
H15B C15 H15C 109.5

loop_
_geom_bond_atom_site_label_1
_geom_bond_atom_site_label_2
_geom_bond_distance
C1 C2 1.369(3)
C1 C6 1.384(3)
C1 H1 0.930
C2 C3 1.376(3)
C2 H2 0.930
C3 C4 1.364(3)
C3 H3 0.930
C4 C5 1.380(3)
C4 H4 0.930
C5 C6 1.380(2)
C5 H5 0.930
C6 C7 1.503(3)
C7 N1 1.479(2)
C7 H7A 0.970
C7 H7B 0.970
C8 C13 1.381(2)
C8 C9 1.387(3)
C8 H8 0.9300
C9 C10 1.366(3)
C9 H9 0.930
C10 C11 1.374(3)
C10 H10 0.930
C11 C12 1.380(3)
C11 H11 0.930
C12 C13 1.382(2)
C12 H12 0.930
C13 C14 1.509(2)
C14 N1 1.465(2)
C14 H14A 0.970
C14 H14B 0.970
N1 S1 1.6250(14)
S1 O2 1.4247(13)
S1 O1 1.4269(14)
S1 C15 1.764(2)
C15 H15A 0.960
C15 H15B 0.960
C15 H15C 0.960

loop_
_geom_hbond_atom_site_label_D
_geom_hbond_atom_site_label_H
_geom_hbond_atom_site_label_A
_geom_hbond_site_symmetry_A
_geom_hbond_distance_DH
_geom_hbond_distance_HA
_geom_hbond_distance_DA
_geom_hbond_angle_DHA
C14 H14B O1 1_655 0.97 2.50 3.366(2) 149.1
C7 H7B O1 . 0.97 2.44 2.911(2) 109.4
C8 H8 N1 . 0.93 2.61 2.937(2) 101.2

loop_
_cod_related_entry_id
_cod_related_entry_database
_cod_related_entry_code
1 ChemSpider 582015
